data_7243762
loop_
_publ_author_name
'Okayasu, Misaki'
'Kikkawa, Shoko'
'Hikawa, Hidemasa'
'Azumaya, Isao'

_publ_section_title
;
 Relationship between crystal shape and unit cell shape: crystal shape
 modification via co-crystallization toward SXRD-suitable crystals
;
_journal_issue 44
_journal_name_full CrystEngComm
_journal_page_first 7760
_journal_page_last 7770
_journal_paper_doi 10.1039/D1CE00897H
_journal_volume 23
_journal_year 2021
_chemical_formula_moiety 'C17 H13 Br Cl N2 O2 S'
_chemical_formula_sum 'C17 H13 Br Cl N2 O2 S'
_chemical_formula_weight 424.72
_space_group_crystal_system triclinic
_space_group_IT_number 2
_space_group_name_Hall '-P 1'
_space_group_name_H-M_alt 'P -1'
_atom_sites_solution_hydrogens geom
_atom_sites_solution_primary direct
_atom_sites_solution_secondary difmap
_audit_update_record
;
2021-06-02 deposited with the CCDC.	2021-10-28 downloaded from the CCDC.
;
_cell_angle_alpha 93.998(4)
_cell_angle_beta 101.829(5)
_cell_angle_gamma 108.500(5)
_cell_formula_units_Z 2
_cell_length_a 8.4205(5)
_cell_length_b 9.8122(5)
_cell_length_c 11.2928(6)
_cell_measurement_reflns_used 7083
_cell_measurement_temperature 93
_cell_measurement_theta_max 29.26
_cell_measurement_theta_min 2.82
_cell_volume 856.87(9)
_computing_cell_refinement 'CrysAlisPro 1.171.38.43 (Rigaku OD, 2015)'
_computing_data_collection 'CrysAlisPro 1.171.38.43 (Rigaku OD, 2015)'
_computing_data_reduction 'CrysAlisPro 1.171.38.43 (Rigaku OD, 2015)'
_computing_molecular_graphics 'CrystalStructure 4.3'
_computing_publication_material 'CrystalStructure 4.3 (Rigaku, 2019)'
_computing_structure_refinement 'SHELXL Version 2018/3 (Sheldrick, 2008)'
_computing_structure_solution 'SHELXT Version 2018/2 (Sheldrick, 2014)'
_diffrn_ambient_temperature 93
_diffrn_detector_area_resol_mean 5.811
_diffrn_measured_fraction_theta_full 0.999
_diffrn_measured_fraction_theta_max 0.998
_diffrn_measurement_device_type 'Rigaku XtaLAB P200'
_diffrn_measurement_method \w
_diffrn_radiation_type 'Mo K\a'
_diffrn_radiation_wavelength 0.71073
_diffrn_reflns_av_R_equivalents 0.0715
_diffrn_reflns_av_unetI/netI 0.0544
_diffrn_reflns_Laue_measured_fraction_full 0.999
_diffrn_reflns_Laue_measured_fraction_max 0.998
_diffrn_reflns_limit_h_max 10
_diffrn_reflns_limit_h_min -10
_diffrn_reflns_limit_k_max 12
_diffrn_reflns_limit_k_min -12
_diffrn_reflns_limit_l_max 14
_diffrn_reflns_limit_l_min -14
_diffrn_reflns_number 27568
_diffrn_reflns_point_group_measured_fraction_full 0.999
_diffrn_reflns_point_group_measured_fraction_max 0.998
_diffrn_reflns_theta_full 25.242
_diffrn_reflns_theta_max 27.499
_diffrn_reflns_theta_min 2.628
_diffrn_standards_number 0
_exptl_absorpt_coefficient_mu 2.695
_exptl_absorpt_correction_T_max 0.828
_exptl_absorpt_correction_T_min 0.763
_exptl_absorpt_correction_type multi-scan
_exptl_absorpt_process_details
;
CrysAlisPro 1.171.38.43 (Rigaku Oxford Diffraction, 2015)
Empirical absorption correction using spherical harmonics,
 implemented in SCALE3 ABSPACK scaling algorithm.
;
_exptl_crystal_colour colorless
_exptl_crystal_density_diffrn 1.646
_exptl_crystal_density_method 'not measured'
_exptl_crystal_description prism
_exptl_crystal_F_000 426.00
_exptl_crystal_size_max 0.120
_exptl_crystal_size_mid 0.100
_exptl_crystal_size_min 0.070
_refine_diff_density_max 0.48
_refine_diff_density_min -0.57
_refine_ls_extinction_method none
_refine_ls_goodness_of_fit_ref 1.067
_refine_ls_hydrogen_treatment mixed
_refine_ls_number_parameters 221
_refine_ls_number_reflns 3929
_refine_ls_number_restraints 0
_refine_ls_R_factor_all 0.0484
_refine_ls_R_factor_gt 0.0330
_refine_ls_shift/su_max 0.002
_refine_ls_structure_factor_coef Fsqd
_refine_ls_weighting_details 'w = 1/[\s^2^(Fo^2^)+(0.0262P)^2^+0.1001P] where P=(Fo^2^+2Fc^2^)/3'
_refine_ls_weighting_scheme calc
_refine_ls_wR_factor_gt 0.0673
_refine_ls_wR_factor_ref 0.0715
_reflns_Friedel_coverage 0.000
_reflns_number_gt 3221
_reflns_number_total 3929
_reflns_threshold_expression F^2^>2.0\s(F^2^)
_cod_data_source_file d1ce00897h2.cif
_cod_data_source_block izm_1c_s18a22N
_cod_depositor_comments 'Adding full bibliography for 7243759--7243776.cif.'
_cod_database_code 7243762

loop_
_space_group_symop_id
_space_group_symop_operation_xyz
1 +X,+Y,+Z
2 -X,-Y,-Z

loop_
_atom_site_label
_atom_site_type_symbol
_atom_site_fract_x
_atom_site_fract_y
_atom_site_fract_z
_atom_site_U_iso_or_equiv
_atom_site_adp_type
_atom_site_occupancy
_atom_site_site_symmetry_order
_atom_site_calc_flag
_atom_site_refinement_flags_posn
_atom_site_refinement_flags_adp
_atom_site_refinement_flags_occupancy
_atom_site_disorder_assembly
_atom_site_disorder_group
Br1 Br 0.27242(3) 0.67718(2) 0.75529(2) 0.02246(9) Uani 1 1 d . . . . .
Cl1 Cl 1.11398(7) 1.15503(6) 0.38822(6) 0.02967(15) Uani 1 1 d . . . . .
S1 S 0.46926(7) 0.78814(6) 0.17080(5) 0.01520(13) Uani 1 1 d . . . . .
O1 O 0.43982(19) 0.91962(16) 0.20682(14) 0.0187(3) Uani 1 1 d . . . . .
O2 O 0.42286(19) 0.72988(17) 0.04385(13) 0.0204(3) Uani 1 1 d . . . . .
N1 N 0.3671(2) 0.6575(2) 0.23582(17) 0.0186(4) Uani 1 1 d . . . . .
H1 H 0.309(4) 0.579(3) 0.186(2) 0.035(8) Uiso 1 1 d . . . . .
N2 N 0.1781(2) 0.38193(19) 0.09600(16) 0.0198(4) Uani 1 1 d . . . . .
C1 C 0.3553(3) 0.6652(2) 0.35916(19) 0.0156(5) Uani 1 1 d . . . . .
C2 C 0.2436(3) 0.5436(2) 0.3925(2) 0.0192(5) Uani 1 1 d . . . . .
H2 H 0.182811 0.459191 0.333867 0.023 Uiso 1 1 calc R U . . .
C3 C 0.2209(3) 0.5452(2) 0.5101(2) 0.0207(5) Uani 1 1 d . . . . .
H3 H 0.145037 0.462073 0.532587 0.025 Uiso 1 1 calc R U . . .
C4 C 0.3097(3) 0.6690(2) 0.59535(19) 0.0177(5) Uani 1 1 d . . . . .
C5 C 0.4255(3) 0.7888(2) 0.5645(2) 0.0190(5) Uani 1 1 d . . . . .
H5 H 0.488983 0.871897 0.624103 0.023 Uiso 1 1 calc R U . . .
C6 C 0.4481(3) 0.7866(2) 0.44639(19) 0.0178(5) Uani 1 1 d . . . . .
H6 H 0.527363 0.868416 0.424947 0.021 Uiso 1 1 calc R U . . .
C7 C 0.6916(3) 0.8187(2) 0.22862(19) 0.0158(5) Uani 1 1 d . . . . .
C8 C 0.8008(3) 0.9584(2) 0.28144(18) 0.0165(5) Uani 1 1 d . . . . .
H8 H 0.756849 1.035626 0.289742 0.020 Uiso 1 1 calc R U . . .
C9 C 0.9753(3) 0.9812(2) 0.3215(2) 0.0189(5) Uani 1 1 d . . . . .
C10 C 1.0409(3) 0.8709(3) 0.3099(2) 0.0237(5) Uani 1 1 d . . . . .
H10 H 1.161172 0.889246 0.337851 0.028 Uiso 1 1 calc R U . . .
C11 C 0.9301(3) 0.7321(3) 0.2571(2) 0.0252(5) Uani 1 1 d . . . . .
H11 H 0.974866 0.655354 0.248944 0.030 Uiso 1 1 calc R U . . .
C12 C 0.7544(3) 0.7052(2) 0.2161(2) 0.0213(5) Uani 1 1 d . . . . .
H12 H 0.678342 0.610476 0.179977 0.026 Uiso 1 1 calc R U . . .
C13 C 0.2763(3) 0.2991(3) 0.1021(2) 0.0278(6) Uani 1 1 d . . . . .
H13 H 0.397229 0.344904 0.132825 0.033 Uiso 1 1 calc R U . . .
C14 C 0.2138(3) 0.1505(3) 0.0668(2) 0.0248(5) Uani 1 1 d . . . . .
H14 H 0.290668 0.096920 0.073973 0.030 Uiso 1 1 calc R U . . .
C15 C 0.0373(3) 0.0798(2) 0.02039(18) 0.0153(5) Uani 1 1 d . . . . .
C16 C -0.0654(3) 0.1667(2) 0.0143(2) 0.0204(5) Uani 1 1 d . . . . .
H16 H -0.186803 0.124169 -0.015993 0.024 Uiso 1 1 calc R U . . .
C17 C 0.0084(3) 0.3147(2) 0.0521(2) 0.0205(5) Uani 1 1 d . . . . .
H17 H -0.064904 0.371488 0.046566 0.025 Uiso 1 1 calc R U . . .

loop_
_atom_site_aniso_label
_atom_site_aniso_U_11
_atom_site_aniso_U_22
_atom_site_aniso_U_33
_atom_site_aniso_U_23
_atom_site_aniso_U_13
_atom_site_aniso_U_12
Br1 0.03303(16) 0.01677(13) 0.01852(13) 0.00318(9) 0.00920(10) 0.00771(10)
Cl1 0.0194(3) 0.0206(3) 0.0371(4) -0.0024(2) -0.0011(3) -0.0031(3)
S1 0.0154(3) 0.0110(3) 0.0159(3) -0.0001(2) 0.0022(2) 0.0015(2)
O1 0.0167(8) 0.0129(8) 0.0236(8) -0.0003(6) 0.0021(6) 0.0034(7)
O2 0.0207(9) 0.0213(9) 0.0147(8) -0.0012(6) 0.0021(6) 0.0031(7)
N1 0.0199(10) 0.0114(10) 0.0167(10) -0.0041(8) 0.0045(8) -0.0042(8)
N2 0.0221(11) 0.0122(10) 0.0207(10) -0.0028(7) 0.0061(8) 0.0004(8)
C1 0.0134(11) 0.0134(11) 0.0193(11) -0.0006(8) 0.0029(9) 0.0049(9)
C2 0.0221(12) 0.0103(11) 0.0194(12) -0.0029(8) 0.0035(9) -0.0004(10)
C3 0.0225(13) 0.0133(11) 0.0234(12) 0.0025(9) 0.0067(10) 0.0015(10)
C4 0.0205(12) 0.0170(12) 0.0153(11) 0.0026(9) 0.0029(9) 0.0068(10)
C5 0.0187(12) 0.0139(11) 0.0194(12) -0.0037(9) 0.0011(9) 0.0021(10)
C6 0.0154(12) 0.0116(11) 0.0206(12) -0.0003(9) 0.0017(9) -0.0010(9)
C7 0.0158(11) 0.0147(11) 0.0152(11) 0.0022(8) 0.0046(9) 0.0025(9)
C8 0.0198(12) 0.0148(11) 0.0148(11) 0.0015(8) 0.0051(9) 0.0052(10)
C9 0.0168(12) 0.0150(12) 0.0195(12) 0.0015(9) 0.0024(9) -0.0007(9)
C10 0.0158(12) 0.0281(14) 0.0263(13) 0.0072(10) 0.0034(10) 0.0065(11)
C11 0.0249(14) 0.0209(13) 0.0341(14) 0.0062(10) 0.0091(11) 0.0118(11)
C12 0.0231(13) 0.0115(11) 0.0268(13) 0.0040(9) 0.0058(10) 0.0023(10)
C13 0.0155(12) 0.0170(13) 0.0408(15) -0.0070(10) 0.0004(11) -0.0022(10)
C14 0.0185(13) 0.0147(12) 0.0363(14) -0.0037(10) 0.0026(10) 0.0031(10)
C15 0.0187(12) 0.0122(11) 0.0118(10) -0.0011(8) 0.0051(9) 0.0006(9)
C16 0.0168(12) 0.0129(11) 0.0264(13) -0.0001(9) 0.0009(10) 0.0016(10)
C17 0.0217(13) 0.0137(12) 0.0256(13) 0.0015(9) 0.0075(10) 0.0046(10)

loop_
_atom_type_symbol
_atom_type_description
_atom_type_scat_dispersion_real
_atom_type_scat_dispersion_imag
_atom_type_scat_source
C C 0.0033 0.0016
;
International Tables for Crystallography
(Vol. C, Tables 4.2.6.8 and 6.1.1.4)
;
H H 0.0000 0.0000
;
International Tables for Crystallography
(Vol. C, Table 6.1.1.4)
;
N N 0.0061 0.0033
;
International Tables for Crystallography
(Vol. C, Tables 4.2.6.8 and 6.1.1.4)
;
O O 0.0106 0.0060
;
International Tables for Crystallography
(Vol. C, Tables 4.2.6.8 and 6.1.1.4)
;
S S 0.1246 0.1234
;
International Tables for Crystallography
(Vol. C, Tables 4.2.6.8 and 6.1.1.4)
;
Br Br -0.2901 2.4595
;
International Tables for Crystallography
(Vol. C, Tables 4.2.6.8 and 6.1.1.4)
;
Cl Cl 0.1484 0.1585
;
International Tables for Crystallography
(Vol. C, Tables 4.2.6.8 and 6.1.1.4)
;

loop_
_geom_angle_atom_site_label_1
_geom_angle_atom_site_label_2
_geom_angle_atom_site_label_3
_geom_angle
_geom_angle_site_symmetry_1
_geom_angle_site_symmetry_3
_geom_angle_publ_flag
O2 S1 O1 119.23(9) . . ?
O2 S1 N1 104.81(10) . . ?
O1 S1 N1 110.47(10) . . ?
O2 S1 C7 108.48(9) . . ?
O1 S1 C7 107.02(10) . . ?
N1 S1 C7 106.13(10) . . ?
C1 N1 S1 126.86(15) . . ?
C1 N1 H1 119.8(18) . . ?
S1 N1 H1 113.1(18) . . ?
C13 N2 C17 116.66(19) . . ?
C6 C1 C2 119.5(2) . . ?
C6 C1 N1 123.33(19) . . ?
C2 C1 N1 117.21(19) . . ?
C3 C2 C1 120.4(2) . . ?
C3 C2 H2 119.8 . . ?
C1 C2 H2 119.8 . . ?
C2 C3 C4 119.6(2) . . ?
C2 C3 H3 120.2 . . ?
C4 C3 H3 120.2 . . ?
C5 C4 C3 120.6(2) . . ?
C5 C4 Br1 119.06(16) . . ?
C3 C4 Br1 120.37(16) . . ?
C6 C5 C4 119.6(2) . . ?
C6 C5 H5 120.2 . . ?
C4 C5 H5 120.2 . . ?
C5 C6 C1 120.3(2) . . ?
C5 C6 H6 119.9 . . ?
C1 C6 H6 119.9 . . ?
C12 C7 C8 121.5(2) . . ?
C12 C7 S1 119.57(17) . . ?
C8 C7 S1 118.91(16) . . ?
C9 C8 C7 118.0(2) . . ?
C9 C8 H8 121.0 . . ?
C7 C8 H8 121.0 . . ?
C10 C9 C8 121.8(2) . . ?
C10 C9 Cl1 119.53(18) . . ?
C8 C9 Cl1 118.71(17) . . ?
C9 C10 C11 119.5(2) . . ?
C9 C10 H10 120.3 . . ?
C11 C10 H10 120.3 . . ?
C12 C11 C10 120.3(2) . . ?
C12 C11 H11 119.8 . . ?
C10 C11 H11 119.8 . . ?
C7 C12 C11 119.0(2) . . ?
C7 C12 H12 120.5 . . ?
C11 C12 H12 120.5 . . ?
N2 C13 C14 124.2(2) . . ?
N2 C13 H13 117.9 . . ?
C14 C13 H13 117.9 . . ?
C13 C14 C15 119.5(2) . . ?
C13 C14 H14 120.2 . . ?
C15 C14 H14 120.2 . . ?
C16 C15 C14 116.2(2) . . ?
C16 C15 C15 121.9(2) . 2 ?
C14 C15 C15 121.9(3) . 2 ?
C17 C16 C15 120.3(2) . . ?
C17 C16 H16 119.9 . . ?
C15 C16 H16 119.9 . . ?
N2 C17 C16 123.2(2) . . ?
N2 C17 H17 118.4 . . ?
C16 C17 H17 118.4 . . ?

loop_
_geom_bond_atom_site_label_1
_geom_bond_atom_site_label_2
_geom_bond_distance
_geom_bond_site_symmetry_2
_geom_bond_publ_flag
Br1 C4 1.896(2) . ?
Cl1 C9 1.743(2) . ?
S1 O2 1.4314(15) . ?
S1 O1 1.4362(16) . ?
S1 N1 1.6164(19) . ?
S1 C7 1.771(2) . ?
N1 C1 1.415(3) . ?
N1 H1 0.86(3) . ?
N2 C13 1.327(3) . ?
N2 C17 1.337(3) . ?
C1 C6 1.389(3) . ?
C1 C2 1.395(3) . ?
C2 C3 1.380(3) . ?
C2 H2 0.9500 . ?
C3 C4 1.388(3) . ?
C3 H3 0.9500 . ?
C4 C5 1.387(3) . ?
C5 C6 1.385(3) . ?
C5 H5 0.9500 . ?
C6 H6 0.9500 . ?
C7 C12 1.386(3) . ?
C7 C8 1.393(3) . ?
C8 C9 1.385(3) . ?
C8 H8 0.9500 . ?
C9 C10 1.372(3) . ?
C10 C11 1.391(3) . ?
C10 H10 0.9500 . ?
C11 C12 1.388(3) . ?
C11 H11 0.9500 . ?
C12 H12 0.9500 . ?
C13 C14 1.381(3) . ?
C13 H13 0.9500 . ?
C14 C15 1.393(3) . ?
C14 H14 0.9500 . ?
C15 C16 1.389(3) . ?
C15 C15 1.489(4) 2 ?
C16 C17 1.382(3) . ?
C16 H16 0.9500 . ?
C17 H17 0.9500 . ?

loop_
_geom_hbond_atom_site_label_D
_geom_hbond_atom_site_label_H
_geom_hbond_atom_site_label_A
_geom_hbond_site_symmetry_D
_geom_hbond_site_symmetry_H
_geom_hbond_site_symmetry_A
_geom_hbond_distance_DA
_geom_hbond_distance_DH
_geom_hbond_distance_HA
_geom_hbond_angle_DHA
_geom_hbond_publ_flag
N1 H1 N2 . . . 2.825(2) 0.858 1.976 170.0 no

loop_
_geom_torsion_atom_site_label_1
_geom_torsion_atom_site_label_2
_geom_torsion_atom_site_label_3
_geom_torsion_atom_site_label_4
_geom_torsion
_geom_torsion_site_symmetry_1
_geom_torsion_site_symmetry_2
_geom_torsion_site_symmetry_3
_geom_torsion_site_symmetry_4
_geom_torsion_publ_flag
O2 S1 N1 C1 -172.61(18) . . . . ?
O1 S1 N1 C1 -43.0(2) . . . . ?
C7 S1 N1 C1 72.7(2) . . . . ?
S1 N1 C1 C6 -7.2(3) . . . . ?
S1 N1 C1 C2 172.63(17) . . . . ?
C6 C1 C2 C3 2.1(3) . . . . ?
N1 C1 C2 C3 -177.8(2) . . . . ?
C1 C2 C3 C4 0.2(3) . . . . ?
C2 C3 C4 C5 -2.4(3) . . . . ?
C2 C3 C4 Br1 176.98(17) . . . . ?
C3 C4 C5 C6 2.3(3) . . . . ?
Br1 C4 C5 C6 -177.10(17) . . . . ?
C4 C5 C6 C1 0.1(3) . . . . ?
C2 C1 C6 C5 -2.2(3) . . . . ?
N1 C1 C6 C5 177.6(2) . . . . ?
O2 S1 C7 C12 -55.44(19) . . . . ?
O1 S1 C7 C12 174.70(16) . . . . ?
N1 S1 C7 C12 56.72(19) . . . . ?
O2 S1 C7 C8 121.98(17) . . . . ?
O1 S1 C7 C8 -7.87(19) . . . . ?
N1 S1 C7 C8 -125.86(17) . . . . ?
C12 C7 C8 C9 0.0(3) . . . . ?
S1 C7 C8 C9 -177.38(16) . . . . ?
C7 C8 C9 C10 0.2(3) . . . . ?
C7 C8 C9 Cl1 -179.84(16) . . . . ?
C8 C9 C10 C11 -0.2(3) . . . . ?
Cl1 C9 C10 C11 179.79(18) . . . . ?
C9 C10 C11 C12 0.1(4) . . . . ?
C8 C7 C12 C11 -0.1(3) . . . . ?
S1 C7 C12 C11 177.25(18) . . . . ?
C10 C11 C12 C7 0.1(3) . . . . ?
C17 N2 C13 C14 -0.2(4) . . . . ?
N2 C13 C14 C15 0.5(4) . . . . ?
C13 C14 C15 C16 -0.6(3) . . . . ?
C13 C14 C15 C15 179.4(2) . . . 2 ?
C14 C15 C16 C17 0.5(3) . . . . ?
C15 C15 C16 C17 -179.5(2) 2 . . . ?
C13 N2 C17 C16 0.1(3) . . . . ?
C15 C16 C17 N2 -0.2(3) . . . . ?
